data_2016679
loop_
_publ_author_name
'Degtyarenko, Anna S.'
'Solntsev, Pavlo V.'
'Rusanov, Eduard B.'
'Chernega, Alexander N.'
'Domasevitch, Konstantin V.'

_publ_section_title
;
 Copper(II) bromide and copper(II) acetate complexes of
 4,4'-(<i>p</i>-phenylene)bipyridazine
;
_journal_coeditor_code HJ3079
_journal_issue 7
_journal_name_full 'Acta Crystallographica Section C'
_journal_page_first m254
_journal_page_last m258
_journal_paper_doi 10.1107/S0108270108017666
_journal_volume 64
_journal_year 2008
_chemical_formula_iupac 'C14 H10 N4'
_chemical_formula_moiety 'C14 H10 N4'
_chemical_formula_sum 'C14 H10 N4'
_chemical_formula_weight 234.26
_chemical_name_systematic
;
4,4'-(<i>p</i>-phenylene)bipyridazine
;
_space_group_IT_number 2
_symmetry_cell_setting triclinic
_symmetry_space_group_name_Hall '-P 1'
_symmetry_space_group_name_H-M 'P -1'
_atom_sites_solution_hydrogens difmap
_atom_sites_solution_primary direct
_atom_sites_solution_secondary difmap
_audit_creation_method SHELXL-97
_cell_angle_alpha 110.282(3)
_cell_angle_beta 90.823(3)
_cell_angle_gamma 106.585(2)
_cell_formula_units_Z 1
_cell_length_a 6.3588(7)
_cell_length_b 6.9307(9)
_cell_length_c 7.0681(10)
_cell_measurement_reflns_used 2129
_cell_measurement_temperature 296(2)
_cell_measurement_theta_max 26.43
_cell_measurement_theta_min 3.10
_cell_volume 277.80(6)
_computing_cell_refinement 'SAINT-NT (Bruker, 1999)'
_computing_data_collection 'SMART-NT (Bruker, 1998)'
_computing_data_reduction 'SAINT-NT (Bruker, 1999)'
_computing_molecular_graphics 'DIAMOND (Brandenburg, 1999)'
_computing_publication_material 'WinGX (Version 1.70.01; Farrugia, 1999)'
_computing_structure_refinement 'SHELXL97 (Sheldrick, 2008)'
_computing_structure_solution 'SHELXS97 (Sheldrick, 2008)'
_diffrn_ambient_temperature 296(2)
_diffrn_measured_fraction_theta_full 0.996
_diffrn_measured_fraction_theta_max 0.996
_diffrn_measurement_device_type 'Siemens SMART CCD area-detector diffractometer'
_diffrn_measurement_method '\w scans'
_diffrn_radiation_monochromator graphite
_diffrn_radiation_source 'fine-focus sealed tube'
_diffrn_radiation_type MoK\a
_diffrn_radiation_wavelength 0.71073
_diffrn_reflns_av_R_equivalents 0.0283
_diffrn_reflns_av_sigmaI/netI 0.0395
_diffrn_reflns_limit_h_max 7
_diffrn_reflns_limit_h_min -7
_diffrn_reflns_limit_k_max 7
_diffrn_reflns_limit_k_min -8
_diffrn_reflns_limit_l_max 8
_diffrn_reflns_limit_l_min -8
_diffrn_reflns_number 2129
_diffrn_reflns_theta_full 26.43
_diffrn_reflns_theta_max 26.43
_diffrn_reflns_theta_min 3.10
_diffrn_standards_decay_% 0
_exptl_absorpt_coefficient_mu 0.088
_exptl_absorpt_correction_type none
_exptl_crystal_colour colorless
_exptl_crystal_density_diffrn 1.400
_exptl_crystal_density_method 'not measured'
_exptl_crystal_description prism
_exptl_crystal_F_000 122
_exptl_crystal_size_max 0.26
_exptl_crystal_size_mid 0.23
_exptl_crystal_size_min 0.20
_refine_diff_density_max 0.304
_refine_diff_density_min -0.178
_refine_ls_extinction_method none
_refine_ls_goodness_of_fit_ref 1.103
_refine_ls_hydrogen_treatment refall
_refine_ls_matrix_type full
_refine_ls_number_parameters 102
_refine_ls_number_reflns 1131
_refine_ls_number_restraints 0
_refine_ls_restrained_S_all 1.103
_refine_ls_R_factor_all 0.0620
_refine_ls_R_factor_gt 0.0502
_refine_ls_shift/su_max 0.000
_refine_ls_shift/su_mean 0.000
_refine_ls_structure_factor_coef Fsqd
_refine_ls_weighting_details 'calc w=1/[\s^2^(Fo^2^)+(0.0658P)^2^+0.0624P] where P=(Fo^2^+2Fc^2^)/3'
_refine_ls_weighting_scheme calc
_refine_ls_wR_factor_gt 0.1293
_refine_ls_wR_factor_ref 0.1372
_reflns_number_gt 894
_reflns_number_total 1131
_reflns_threshold_expression >2sigma(I)
_cod_data_source_file hj3079.cif
_cod_data_source_block I
_cod_depositor_comments
;
The following automatic conversions were performed:
'_symmetry_cell_setting' value 'Triclinic' changed to 'triclinic'
according to '/home/saulius/struct/CIF-dictionaries/cif_core.dic'
dictionary named 'cif_core.dic' version 2.4.1 from 2010-06-29.

Automatic conversion script
Id: cif_fix_enum 1527 2010-12-29 10:47:43Z saulius 

The following automatic conversions were performed:

'_symmetry_cell_setting' value 'Triclinic' changed to 'triclinic'
according to /home/saulius/struct/CIF-dictionaries/cif_core.dic
dictionary named 'cif_core.dic' version 2.4.1 from 2010-06-29.

Automatic conversion script
Id: cif_fix_values 1715 2011-07-08 13:25:40Z adriana 
;
_cod_original_sg_symbol_H-M P-1
_cod_database_code 2016679
_cod_database_fobs_code 2016679

loop_
_symmetry_equiv_pos_as_xyz
'x, y, z'
'-x, -y, -z'

loop_
_atom_site_type_symbol
_atom_site_label
_atom_site_fract_x
_atom_site_fract_y
_atom_site_fract_z
_atom_site_U_iso_or_equiv
_atom_site_adp_type
_atom_site_calc_flag
_atom_site_occupancy
N N1 0.4490(3) 0.6498(3) -0.2498(2) 0.0457(5) Uani d 1
N N2 0.3692(2) 0.7226(3) -0.0724(2) 0.0454(5) Uani d 1
C C1 0.5050(3) 0.8026(3) 0.0994(3) 0.0386(5) Uani d 1
C C2 0.7278(3) 0.8157(3) 0.1126(3) 0.0321(4) Uani d 1
C C3 0.8067(3) 0.7371(3) -0.0694(3) 0.0382(5) Uani d 1
C C4 0.6601(3) 0.6577(3) -0.2457(3) 0.0426(5) Uani d 1
C C5 0.8672(3) 0.9095(3) 0.3121(2) 0.0325(4) Uani d 1
C C6 0.8522(3) 1.0984(3) 0.4604(3) 0.0375(5) Uani d 1
C C7 1.0161(3) 0.8123(3) 0.3538(3) 0.0377(5) Uani d 1
H H1 0.438(3) 0.851(3) 0.223(3) 0.045(5) Uiso d 1
H H3 0.956(3) 0.736(3) -0.078(3) 0.045(5) Uiso d 1
H H4 0.711(3) 0.609(4) -0.368(4) 0.052(6) Uiso d 1
H H6 0.756(3) 1.170(3) 0.431(3) 0.046(6) Uiso d 1
H H7 1.026(3) 0.677(4) 0.249(3) 0.057(6) Uiso d 1

loop_
_atom_site_aniso_label
_atom_site_aniso_U_11
_atom_site_aniso_U_22
_atom_site_aniso_U_33
_atom_site_aniso_U_12
_atom_site_aniso_U_13
_atom_site_aniso_U_23
N1 0.0480(10) 0.0495(10) 0.0332(9) 0.0105(8) -0.0079(7) 0.0115(8)
N2 0.0385(9) 0.0518(11) 0.0404(10) 0.0120(7) -0.0053(7) 0.0122(8)
C1 0.0370(10) 0.0429(11) 0.0320(10) 0.0104(8) 0.0008(8) 0.0106(8)
C2 0.0354(9) 0.0330(9) 0.0262(9) 0.0076(7) 0.0005(7) 0.0112(7)
C3 0.0368(10) 0.0427(11) 0.0311(10) 0.0109(8) 0.0007(7) 0.0102(8)
C4 0.0507(11) 0.0458(12) 0.0261(10) 0.0127(9) 0.0020(8) 0.0089(9)
C5 0.0303(8) 0.0406(10) 0.0254(9) 0.0091(7) 0.0011(6) 0.0122(8)
C6 0.0384(9) 0.0424(11) 0.0324(10) 0.0177(8) -0.0018(7) 0.0104(8)
C7 0.0387(9) 0.0404(11) 0.0297(10) 0.0141(8) -0.0001(7) 0.0062(8)

loop_
_atom_type_symbol
_atom_type_description
_atom_type_scat_dispersion_real
_atom_type_scat_dispersion_imag
_atom_type_scat_source
C C 0.0033 0.0016 'International Tables Vol C Tables 4.2.6.8 and 6.1.1.4'
H H 0.0000 0.0000 'International Tables Vol C Tables 4.2.6.8 and 6.1.1.4'
N N 0.0061 0.0033 'International Tables Vol C Tables 4.2.6.8 and 6.1.1.4'

loop_
_geom_angle_atom_site_label_1
_geom_angle_atom_site_label_2
_geom_angle_atom_site_label_3
_geom_angle_site_symmetry_1
_geom_angle
_geom_angle_publ_flag
C4 N1 N2 . 118.61(15) no
C1 N2 N1 . 118.85(16) no
N2 C1 C2 . 124.98(17) no
N2 C1 H1 . 115.2(12) no
C2 C1 H1 . 119.8(12) no
C3 C2 C1 . 115.71(16) no
C3 C2 C5 . 123.19(16) no
C1 C2 C5 . 121.10(16) no
C2 C3 C4 . 117.48(17) no
C2 C3 H3 . 122.8(12) no
C4 C3 H3 . 119.7(12) no
N1 C4 C3 . 124.35(18) no
N1 C4 H4 . 117.0(13) no
C3 C4 H4 . 118.6(13) no
C7 C5 C6 . 118.94(16) no
C7 C5 C2 . 120.73(16) no
C6 C5 C2 . 120.33(16) no
C7 C6 C5 2_776 120.47(17) no
C7 C6 H6 2_776 119.9(13) no
C5 C6 H6 . 119.5(13) no
C6 C7 C5 2_776 120.59(17) no
C6 C7 H7 2_776 120.4(12) no
C5 C7 H7 . 119.0(12) no

loop_
_geom_bond_atom_site_label_1
_geom_bond_atom_site_label_2
_geom_bond_site_symmetry_2
_geom_bond_distance
_geom_bond_publ_flag
N1 C4 . 1.327(3) y
N1 N2 . 1.345(2) y
N2 C1 . 1.325(2) y
C1 C2 . 1.393(3) y
C1 H1 . 0.98(2) no
C2 C3 . 1.376(3) y
C2 C5 . 1.482(2) y
C3 C4 . 1.387(2) y
C3 H3 . 0.96(2) no
C4 H4 . 0.91(2) no
C5 C7 . 1.390(3) no
C5 C6 . 1.395(3) no
C6 C7 2_776 1.385(2) no
C6 H6 . 0.95(2) no
C7 C6 2_776 1.385(2) no
C7 H7 . 0.99(2) no

loop_
_geom_hbond_atom_site_label_D
_geom_hbond_atom_site_label_H
_geom_hbond_atom_site_label_A
_geom_hbond_site_symmetry_A
_geom_hbond_distance_DH
_geom_hbond_distance_HA
_geom_hbond_distance_DA
_geom_hbond_angle_DHA
_geom_hbond_publ_flag
C4 H4 N1 2_664 0.91(2) 2.66(2) 3.399(3) 139(2) yes
C3 H3 N2 1_655 0.96(2) 2.65(2) 3.608(2) 175(2) yes

loop_
_geom_torsion_atom_site_label_1
_geom_torsion_atom_site_label_2
_geom_torsion_atom_site_label_3
_geom_torsion_atom_site_label_4
_geom_torsion_site_symmetry_4
_geom_torsion
C4 N1 N2 C1 . 1.1(3)
N1 N2 C1 C2 . -0.9(3)
N2 C1 C2 C3 . -0.3(3)
N2 C1 C2 C5 . 179.56(17)
C1 C2 C3 C4 . 1.2(3)
C5 C2 C3 C4 . -178.65(17)
N2 N1 C4 C3 . -0.2(3)
C2 C3 C4 N1 . -1.0(3)
C3 C2 C5 C7 . -42.7(3)
C1 C2 C5 C7 . 137.45(19)
C3 C2 C5 C6 . 136.7(2)
C1 C2 C5 C6 . -43.1(3)
C7 C5 C6 C7 2_776 0.1(3)
C2 C5 C6 C7 2_776 -179.34(17)
C6 C5 C7 C6 2_776 -0.1(3)
C2 C5 C7 C6 2_776 179.34(17)
